data_4060774
loop_
_publ_author_name
'Cera, Martin'
'Cerrada, Elena'
'Laguna, Mariano'
'Mata, Jos\'e A.'
'Teruel, Helena'

_publ_section_title
;
Ortho-Metalated Benzenethiolate Bridging Dinuclear Palladium(II) Complexes. 
X-ray Structures of [Sn~2~(\m-C~6~H~4~S)~2~(tBu)~4~] and 
[Pd~2~(\m-C~6~H~4~S)(\m-dppm)~2~Cl~2~]
;
_journal_issue 1
_journal_name_full Organometallics
_journal_page_first 121
_journal_page_last 126
_journal_paper_doi 10.1021/om010538t
_journal_volume 21
_journal_year 2002
_chemical_formula_moiety 'C56 H48 Cl2 N0 P4 Pd2 S'
_chemical_formula_structural '[(C6 H2 (C H3)3) C3 S5]2'
_chemical_formula_sum 'C56 H48 Cl2 N0 P4 Pd2 S'
_chemical_formula_weight 1160.58
_chemical_name_systematic
;
Bis(mu!2$-bis(diphenylphosphino)methane)-(mu!$-1-benzenethiolate)-
dichloro-dipalladium
;
_space_group_IT_number 15
_symmetry_cell_setting monoclinic
_symmetry_space_group_name_Hall '-C 2yc'
_symmetry_space_group_name_H-M 'C 1 2/c 1'
_atom_sites_solution_hydrogens geom
_atom_sites_solution_primary direct
_atom_sites_solution_secondary difmap
_audit_creation_method SHELXL-97
_cell_angle_alpha 90.00
_cell_angle_beta 127.4580(10)
_cell_angle_gamma 90.00
_cell_formula_units_Z 8
_cell_length_a 34.9734(19)
_cell_length_b 14.0392(8)
_cell_length_c 27.8062(15)
_cell_measurement_temperature 566(2)
_cell_volume 10837.6(10)
_computing_cell_refinement 'Bruker SMART'
_computing_data_collection 'Bruker SMART'
_computing_data_reduction 'Bruker SHELXTL'
_computing_molecular_graphics 'Bruker SHELXTL'
_computing_publication_material 'Bruker SHELXTL'
_computing_structure_refinement 'SHELXL-97 (Sheldrick, 1997)'
_computing_structure_solution 'SHELXS-97 (Sheldrick, 1990)'
_diffrn_ambient_temperature 566(2)
_diffrn_measured_fraction_theta_full 1.000
_diffrn_measured_fraction_theta_max 1.000
_diffrn_measurement_device_type 'CCD area detector'
_diffrn_measurement_method 'phi and omega scans'
_diffrn_radiation_monochromator graphite
_diffrn_radiation_source 'fine-focus sealed tube'
_diffrn_radiation_type MoK\a
_diffrn_radiation_wavelength 0.71073
_diffrn_reflns_av_R_equivalents 0.1063
_diffrn_reflns_av_sigmaI/netI 0.1061
_diffrn_reflns_limit_h_max 36
_diffrn_reflns_limit_h_min -32
_diffrn_reflns_limit_k_max 14
_diffrn_reflns_limit_k_min -13
_diffrn_reflns_limit_l_max 29
_diffrn_reflns_limit_l_min -29
_diffrn_reflns_number 22901
_diffrn_reflns_theta_full 21.97
_diffrn_reflns_theta_max 21.97
_diffrn_reflns_theta_min 1.47
_diffrn_standards_decay_% 'no decay'
_exptl_absorpt_coefficient_mu 0.954
_exptl_absorpt_correction_T_max 1.955358
_exptl_absorpt_correction_T_min 1.446064
_exptl_absorpt_correction_type 'Bruker SADABS'
_exptl_crystal_colour 'Dark red'
_exptl_crystal_density_diffrn 1.423
_exptl_crystal_density_method 'not measured'
_exptl_crystal_description Prism
_exptl_crystal_F_000 4688
_exptl_crystal_size_max 0.25
_exptl_crystal_size_mid 0.12
_exptl_crystal_size_min 0.10
_refine_diff_density_max 0.680
_refine_diff_density_min -0.535
_refine_diff_density_rms 0.094
_refine_ls_extinction_method none
_refine_ls_goodness_of_fit_ref 0.938
_refine_ls_hydrogen_treatment mixed
_refine_ls_matrix_type full
_refine_ls_number_parameters 586
_refine_ls_number_reflns 6623
_refine_ls_number_restraints 0
_refine_ls_restrained_S_all 0.938
_refine_ls_R_factor_all 0.1098
_refine_ls_R_factor_gt 0.0441
_refine_ls_shift/su_max 0.005
_refine_ls_shift/su_mean 0.000
_refine_ls_structure_factor_coef Fsqd
_refine_ls_weighting_details 'calc w=1/[\s^2^(Fo^2^)+(0.0374P)^2^+0.0000P] where P=(Fo^2^+2Fc^2^)/3'
_refine_ls_weighting_scheme calc
_refine_ls_wR_factor_gt 0.0768
_refine_ls_wR_factor_ref 0.0945
_reflns_number_gt 3820
_reflns_number_total 6623
_reflns_threshold_expression >2sigma(I)
_cod_depositor_comments
;
The following automatic conversions were performed:
'_symmetry_cell_setting' value 'Monoclinic' changed to 'monoclinic'
according to '/home/saulius/struct/CIF-dictionaries/cif_core.dic'
dictionary named 'cif_core.dic' version 2.4.1 from 2010-06-29.

Automatic conversion script
Id: cif_fix_enum 1527 2010-12-29 10:47:43Z saulius 
;
_cod_original_sg_symbol_H-M 'C 2/c'
_cod_database_code 4060774

loop_
_symmetry_equiv_pos_as_xyz
'x, y, z'
'-x, y, -z+1/2'
'x+1/2, y+1/2, z'
'-x+1/2, y+1/2, -z+1/2'
'-x, -y, -z'
'x, -y, z-1/2'
'-x+1/2, -y+1/2, -z'
'x+1/2, -y+1/2, z-1/2'

loop_
_atom_site_label
_atom_site_type_symbol
_atom_site_fract_x
_atom_site_fract_y
_atom_site_fract_z
_atom_site_U_iso_or_equiv
_atom_site_adp_type
_atom_site_occupancy
_atom_site_symmetry_multiplicity
_atom_site_calc_flag
_atom_site_refinement_flags
_atom_site_disorder_assembly
_atom_site_disorder_group
Pd1 Pd 0.19392(2) 0.94922(4) 0.36256(3) 0.02820(18) Uani 1 1 d . . .
P1 P 0.24938(8) 0.84729(13) 0.36753(9) 0.0299(5) Uani 1 1 d . . .
S1 S 0.11902(8) 0.90259(13) 0.20833(10) 0.0384(6) Uani 1 1 d . . .
Cl1 Cl 0.24637(8) 1.08407(13) 0.40245(10) 0.0472(6) Uani 1 1 d . . .
C1 C 0.1220(3) 0.8235(5) 0.2606(4) 0.032(2) Uani 1 1 d . . .
Pd2 Pd 0.16632(2) 1.03899(4) 0.24724(3) 0.03104(19) Uani 1 1 d . . .
P2 P 0.22464(8) 0.94853(14) 0.25401(9) 0.0330(5) Uani 1 1 d . . .
Cl2 Cl 0.19329(8) 1.18528(13) 0.23545(10) 0.0485(6) Uani 1 1 d . . .
C2 C 0.1497(3) 0.8372(5) 0.3224(3) 0.0247(19) Uani 1 1 d . . .
P3 P 0.12695(8) 1.01897(13) 0.34929(9) 0.0302(5) Uani 1 1 d . . .
C3 C 0.1468(3) 0.7682(5) 0.3560(4) 0.041(2) Uani 1 1 d . . .
H3 H 0.1654 0.7761 0.3978 0.049 Uiso 1 1 calc R . .
P4 P 0.10071(8) 1.11016(13) 0.23183(10) 0.0341(6) Uani 1 1 d . . .
C4 C 0.1179(3) 0.6892(6) 0.3305(5) 0.052(3) Uani 1 1 d . . .
H4 H 0.1168 0.6447 0.3544 0.063 Uiso 1 1 calc R . .
C5 C 0.0905(4) 0.6770(6) 0.2688(5) 0.061(3) Uani 1 1 d . . .
H5 H 0.0707 0.6239 0.2506 0.073 Uiso 1 1 calc R . .
C6 C 0.0925(3) 0.7439(5) 0.2341(4) 0.044(2) Uani 1 1 d . . .
H6 H 0.0738 0.7356 0.1923 0.053 Uiso 1 1 calc R . .
C7 C 0.2349(3) 0.8342(5) 0.2923(3) 0.034(2) Uani 1 1 d . . .
H7A H 0.2612 0.8012 0.2965 0.041 Uiso 1 1 calc R . .
H7B H 0.2063 0.7951 0.2672 0.041 Uiso 1 1 calc R . .
C8 C 0.2483(3) 0.7255(5) 0.3893(4) 0.030(2) Uani 1 1 d . . .
C9 C 0.2319(3) 0.6482(6) 0.3514(4) 0.048(2) Uani 1 1 d . . .
H9 H 0.2225 0.6557 0.3124 0.058 Uiso 1 1 calc R . .
C10 C 0.2289(4) 0.5595(6) 0.3702(4) 0.062(3) Uani 1 1 d . . .
H10 H 0.2173 0.5080 0.3437 0.074 Uiso 1 1 calc R . .
C11 C 0.2431(3) 0.5472(6) 0.4278(4) 0.054(2) Uani 1 1 d . . .
H11 H 0.2410 0.4874 0.4404 0.064 Uiso 1 1 calc R . .
C12 C 0.2602(3) 0.6221(5) 0.4666(4) 0.046(2) Uani 1 1 d . . .
H12 H 0.2696 0.6138 0.5056 0.056 Uiso 1 1 calc R . .
C13 C 0.2637(3) 0.7109(5) 0.4480(4) 0.044(2) Uani 1 1 d . . .
H13 H 0.2765 0.7615 0.4752 0.053 Uiso 1 1 calc R . .
C14 C 0.3128(3) 0.8727(5) 0.4195(4) 0.037(2) Uani 1 1 d . . .
C15 C 0.3453(4) 0.8425(7) 0.4107(4) 0.061(3) Uani 1 1 d . . .
H15 H 0.3339 0.8088 0.3755 0.073 Uiso 1 1 calc R . .
C16 C 0.3939(5) 0.8596(9) 0.4513(6) 0.086(4) Uani 1 1 d . . .
H16 H 0.4149 0.8388 0.4436 0.103 Uiso 1 1 calc R . .
C17 C 0.4104(4) 0.9078(8) 0.5030(7) 0.096(4) Uani 1 1 d . . .
H17 H 0.4432 0.9207 0.5304 0.116 Uiso 1 1 calc R . .
C18 C 0.3807(4) 0.9381(7) 0.5163(5) 0.079(3) Uani 1 1 d . . .
H18 H 0.3930 0.9688 0.5527 0.094 Uiso 1 1 calc R . .
C19 C 0.3313(4) 0.9219(6) 0.4739(5) 0.058(3) Uani 1 1 d . . .
H19 H 0.3103 0.9436 0.4816 0.069 Uiso 1 1 calc R . .
C20 C 0.2009(3) 0.9183(5) 0.1770(3) 0.037(2) Uani 1 1 d . . .
C21 C 0.1734(3) 0.9864(6) 0.1331(4) 0.057(3) Uani 1 1 d . . .
H21 H 0.1683 1.0447 0.1441 0.069 Uiso 1 1 calc R . .
C22 C 0.1537(4) 0.9702(7) 0.0738(4) 0.070(3) Uani 1 1 d . . .
H22 H 0.1357 1.0176 0.0451 0.083 Uiso 1 1 calc R . .
C23 C 0.1602(3) 0.8857(7) 0.0568(4) 0.055(3) Uani 1 1 d . . .
H23 H 0.1456 0.8742 0.0161 0.066 Uiso 1 1 calc R . .
C24 C 0.1875(4) 0.8177(7) 0.0982(4) 0.068(3) Uani 1 1 d . . .
H24 H 0.1931 0.7606 0.0865 0.081 Uiso 1 1 calc R . .
C25 C 0.2074(3) 0.8335(5) 0.1587(4) 0.058(3) Uani 1 1 d . . .
H25 H 0.2255 0.7857 0.1871 0.070 Uiso 1 1 calc R . .
C26 C 0.2845(3) 0.9942(5) 0.2880(4) 0.036(2) Uani 1 1 d . . .
C27 C 0.3138(3) 0.9507(6) 0.2765(4) 0.050(2) Uani 1 1 d . . .
H27 H 0.3020 0.8994 0.2499 0.060 Uiso 1 1 calc R . .
C28 C 0.3604(4) 0.9824(7) 0.3039(5) 0.064(3) Uani 1 1 d . . .
H28 H 0.3797 0.9526 0.2958 0.076 Uiso 1 1 calc R . .
C29 C 0.3777(4) 1.0579(7) 0.3430(5) 0.076(3) Uani 1 1 d . . .
H29 H 0.4087 1.0806 0.3610 0.091 Uiso 1 1 calc R . .
C30 C 0.3492(4) 1.1004(7) 0.3559(5) 0.080(3) Uani 1 1 d . . .
H30 H 0.3614 1.1505 0.3834 0.096 Uiso 1 1 calc R . .
C31 C 0.3029(3) 1.0691(6) 0.3282(4) 0.052(3) Uani 1 1 d . . .
H31 H 0.2839 1.0988 0.3367 0.063 Uiso 1 1 calc R . .
C32 C 0.0796(3) 1.0441(5) 0.2683(3) 0.0342(19) Uani 1 1 d . . .
H32A H 0.0658 0.9842 0.2471 0.041 Uiso 1 1 calc R . .
H32B H 0.0542 1.0804 0.2642 0.041 Uiso 1 1 calc R . .
C33 C 0.1046(4) 1.2328(5) 0.2576(4) 0.043(2) Uani 1 1 d . . .
C34 C 0.1487(4) 1.2658(6) 0.3069(4) 0.054(3) Uani 1 1 d . . .
H34 H 0.1763 1.2291 0.3236 0.065 Uiso 1 1 calc R . .
C35 C 0.1518(5) 1.3528(7) 0.3312(5) 0.077(4) Uani 1 1 d . . .
H35 H 0.1812 1.3750 0.3651 0.092 Uiso 1 1 calc R . .
C36 C 0.1111(6) 1.4069(8) 0.3049(7) 0.100(5) Uani 1 1 d . . .
H36 H 0.1132 1.4661 0.3213 0.120 Uiso 1 1 calc R . .
C37 C 0.0677(6) 1.3758(8) 0.2554(7) 0.097(5) Uani 1 1 d . . .
H37 H 0.0407 1.4146 0.2374 0.117 Uiso 1 1 calc R . .
C38 C 0.0636(4) 1.2873(7) 0.2317(5) 0.068(3) Uani 1 1 d . . .
H38 H 0.0338 1.2645 0.1989 0.082 Uiso 1 1 calc R . .
C39 C 0.0506(3) 1.1123(6) 0.1520(4) 0.043(2) Uani 1 1 d . . .
C40 C 0.0582(4) 1.1617(9) 0.1160(5) 0.130(6) Uani 1 1 d . . .
H40 H 0.0869 1.1944 0.1327 0.156 Uiso 1 1 calc R . .
C41 C 0.0218(6) 1.1615(11) 0.0535(7) 0.151(6) Uani 1 1 d . . .
H41 H 0.0272 1.1938 0.0289 0.181 Uiso 1 1 calc R . .
C42 C -0.0209(4) 1.1168(9) 0.0269(5) 0.105(4) Uani 1 1 d . . .
H42 H -0.0452 1.1195 -0.0146 0.126 Uiso 1 1 calc R . .
C43 C -0.0263(4) 1.0679(9) 0.0644(6) 0.108(4) Uani 1 1 d . . .
H43 H -0.0548 1.0348 0.0483 0.129 Uiso 1 1 calc R . .
C44 C 0.0094(4) 1.0664(7) 0.1257(5) 0.074(3) Uani 1 1 d . . .
H44 H 0.0044 1.0315 0.1499 0.088 Uiso 1 1 calc R . .
C45 C 0.0962(3) 0.9404(5) 0.3682(4) 0.033(2) Uani 1 1 d . . .
C46 C 0.1178(3) 0.9221(5) 0.4285(4) 0.047(2) Uani 1 1 d . . .
H46 H 0.1454 0.9553 0.4585 0.056 Uiso 1 1 calc R . .
C47 C 0.0985(4) 0.8548(6) 0.4449(5) 0.063(3) Uani 1 1 d . . .
H47 H 0.1144 0.8405 0.4856 0.076 Uiso 1 1 calc R . .
C48 C 0.0564(4) 0.8096(7) 0.4016(5) 0.066(3) Uani 1 1 d . . .
H48 H 0.0428 0.7665 0.4127 0.079 Uiso 1 1 calc R . .
C49 C 0.0342(3) 0.8283(6) 0.3411(5) 0.069(3) Uani 1 1 d . . .
H49 H 0.0055 0.7978 0.3113 0.083 Uiso 1 1 calc R . .
C50 C 0.0546(3) 0.8925(6) 0.3249(4) 0.045(2) Uani 1 1 d . . .
H50 H 0.0399 0.9035 0.2841 0.054 Uiso 1 1 calc R . .
C51 C 0.1328(3) 1.1273(5) 0.3907(4) 0.037(2) Uani 1 1 d . . .
C52 C 0.0916(4) 1.1777(6) 0.3724(4) 0.061(3) Uani 1 1 d . . .
H52 H 0.0612 1.1569 0.3400 0.074 Uiso 1 1 calc R . .
C53 C 0.0974(4) 1.2606(7) 0.4044(5) 0.076(3) Uani 1 1 d . . .
H53 H 0.0706 1.2959 0.3928 0.091 Uiso 1 1 calc R . .
C54 C 0.1418(5) 1.2896(6) 0.4519(5) 0.068(3) Uani 1 1 d . . .
H54 H 0.1448 1.3438 0.4733 0.082 Uiso 1 1 calc R . .
C55 C 0.1819(4) 1.2422(6) 0.4692(4) 0.059(3) Uani 1 1 d . . .
H55 H 0.2122 1.2639 0.5015 0.070 Uiso 1 1 calc R . .
C56 C 0.1769(3) 1.1595(5) 0.4376(4) 0.046(2) Uani 1 1 d . . .
H56 H 0.2042 1.1262 0.4490 0.055 Uiso 1 1 calc R . .

loop_
_atom_site_aniso_label
_atom_site_aniso_U_11
_atom_site_aniso_U_22
_atom_site_aniso_U_33
_atom_site_aniso_U_23
_atom_site_aniso_U_13
_atom_site_aniso_U_12
Pd1 0.0367(4) 0.0241(3) 0.0271(4) -0.0030(3) 0.0211(4) -0.0020(3)
P1 0.0395(15) 0.0272(12) 0.0264(14) 0.0014(10) 0.0219(13) 0.0036(11)
S1 0.0491(16) 0.0336(12) 0.0335(15) -0.0019(10) 0.0256(14) -0.0050(11)
Cl1 0.0516(16) 0.0356(12) 0.0604(17) -0.0166(11) 0.0372(15) -0.0116(11)
C1 0.042(6) 0.018(4) 0.042(6) 0.001(4) 0.028(5) 0.002(4)
Pd2 0.0416(4) 0.0246(3) 0.0339(4) 0.0014(3) 0.0266(4) -0.0005(3)
P2 0.0461(15) 0.0301(12) 0.0318(14) 0.0034(11) 0.0283(13) 0.0033(12)
Cl2 0.0636(17) 0.0320(12) 0.0679(18) 0.0035(11) 0.0493(16) -0.0086(11)
C2 0.031(5) 0.022(4) 0.022(5) 0.003(4) 0.016(5) 0.001(4)
P3 0.0371(14) 0.0272(12) 0.0292(14) -0.0034(10) 0.0216(13) -0.0021(10)
C3 0.043(6) 0.034(5) 0.046(6) -0.014(5) 0.028(5) -0.006(5)
P4 0.0432(16) 0.0272(12) 0.0367(16) 0.0050(10) 0.0268(14) 0.0037(11)
C4 0.071(8) 0.038(6) 0.067(8) 0.010(5) 0.052(7) 0.009(5)
C5 0.070(8) 0.031(5) 0.074(9) -0.010(5) 0.039(7) -0.019(5)
C6 0.044(6) 0.031(5) 0.049(6) -0.007(5) 0.024(6) -0.009(5)
C7 0.054(6) 0.028(4) 0.030(5) 0.007(4) 0.030(5) 0.008(4)
C8 0.035(5) 0.025(4) 0.038(6) 0.001(4) 0.026(5) 0.005(4)
C9 0.078(7) 0.041(6) 0.036(6) -0.003(5) 0.039(6) -0.004(5)
C10 0.107(9) 0.030(5) 0.052(7) -0.008(5) 0.051(7) -0.009(5)
C11 0.065(7) 0.036(5) 0.045(7) 0.005(5) 0.026(6) -0.009(5)
C12 0.073(7) 0.040(6) 0.028(6) 0.006(5) 0.031(6) 0.005(5)
C13 0.063(7) 0.033(5) 0.047(7) 0.000(4) 0.039(6) 0.005(5)
C14 0.046(6) 0.031(5) 0.045(6) 0.011(4) 0.034(6) 0.005(4)
C15 0.041(7) 0.081(7) 0.039(7) 0.012(5) 0.014(6) 0.008(6)
C16 0.069(10) 0.117(11) 0.080(10) 0.024(8) 0.050(10) 0.020(8)
C17 0.049(9) 0.081(9) 0.110(13) 0.026(8) 0.024(10) -0.002(7)
C18 0.065(9) 0.057(7) 0.057(8) -0.004(6) 0.007(8) 0.002(7)
C19 0.050(8) 0.054(6) 0.047(7) -0.002(5) 0.019(6) 0.008(5)
C20 0.051(6) 0.037(5) 0.025(5) 0.006(4) 0.024(5) 0.001(4)
C21 0.092(8) 0.044(6) 0.052(7) 0.007(5) 0.052(7) 0.023(5)
C22 0.104(9) 0.072(7) 0.034(7) 0.022(5) 0.043(7) 0.040(6)
C23 0.070(8) 0.072(7) 0.016(6) 0.003(5) 0.022(6) 0.009(6)
C24 0.097(9) 0.067(7) 0.029(7) -0.011(6) 0.033(7) 0.009(6)
C25 0.103(9) 0.034(5) 0.033(7) 0.007(4) 0.039(7) 0.020(5)
C26 0.048(6) 0.038(5) 0.031(6) 0.002(4) 0.028(5) 0.003(4)
C27 0.062(7) 0.049(6) 0.053(7) -0.005(5) 0.041(6) -0.010(6)
C28 0.067(8) 0.073(8) 0.077(8) 0.002(6) 0.057(7) 0.007(6)
C29 0.072(8) 0.071(8) 0.111(10) -0.009(7) 0.069(8) -0.014(7)
C30 0.071(9) 0.075(8) 0.093(10) -0.026(6) 0.049(8) -0.022(7)
C31 0.048(7) 0.053(6) 0.063(7) -0.009(5) 0.038(6) -0.012(5)
C32 0.043(5) 0.028(4) 0.031(5) -0.003(4) 0.022(5) 0.000(4)
C33 0.062(7) 0.022(5) 0.063(7) 0.007(5) 0.046(7) 0.002(5)
C34 0.090(9) 0.029(5) 0.069(8) -0.011(5) 0.061(8) -0.021(5)
C35 0.137(12) 0.039(6) 0.077(9) -0.012(6) 0.076(9) -0.031(7)
C36 0.199(19) 0.036(7) 0.129(15) 0.008(8) 0.133(15) 0.011(10)
C37 0.141(15) 0.054(9) 0.136(14) 0.025(8) 0.104(13) 0.043(9)
C38 0.074(8) 0.047(6) 0.091(9) 0.015(6) 0.054(8) 0.018(6)
C39 0.036(6) 0.047(5) 0.049(7) 0.010(5) 0.026(6) -0.003(5)
C40 0.088(10) 0.200(14) 0.044(9) 0.030(9) 0.009(8) -0.069(10)
C41 0.123(14) 0.226(17) 0.069(11) 0.046(11) 0.041(11) -0.054(13)
C42 0.062(9) 0.169(13) 0.045(8) 0.023(8) 0.011(8) -0.032(9)
C43 0.070(9) 0.157(12) 0.057(9) 0.006(8) 0.018(8) -0.053(8)
C44 0.053(7) 0.109(9) 0.048(8) 0.009(6) 0.025(7) -0.028(7)
C45 0.042(6) 0.031(5) 0.035(6) 0.002(4) 0.028(5) 0.005(4)
C46 0.062(7) 0.036(5) 0.048(7) -0.011(5) 0.036(6) -0.007(5)
C47 0.094(9) 0.064(7) 0.046(7) 0.009(5) 0.050(8) -0.008(6)
C48 0.071(8) 0.068(7) 0.071(9) 0.019(6) 0.049(8) -0.006(6)
C49 0.039(7) 0.070(7) 0.077(9) 0.017(6) 0.024(7) -0.019(5)
C50 0.039(6) 0.057(6) 0.028(6) 0.008(5) 0.014(5) -0.010(5)
C51 0.053(7) 0.027(5) 0.038(6) -0.002(4) 0.031(6) -0.009(5)
C52 0.059(7) 0.058(6) 0.057(7) -0.012(5) 0.030(6) 0.016(6)
C53 0.093(10) 0.069(8) 0.068(9) 0.008(7) 0.050(9) 0.040(7)
C54 0.123(11) 0.037(6) 0.061(9) -0.009(6) 0.064(9) 0.005(7)
C55 0.077(8) 0.057(7) 0.049(7) -0.023(6) 0.042(7) -0.028(6)
C56 0.064(7) 0.040(5) 0.052(7) -0.015(5) 0.045(7) -0.014(5)

loop_
_atom_type_symbol
_atom_type_description
_atom_type_scat_dispersion_real
_atom_type_scat_dispersion_imag
_atom_type_scat_source
C C 0.0033 0.0016 'International Tables Vol C Tables 4.2.6.8 and 6.1.1.4'
H H 0.0000 0.0000 'International Tables Vol C Tables 4.2.6.8 and 6.1.1.4'
N N 0.0061 0.0033 'International Tables Vol C Tables 4.2.6.8 and 6.1.1.4'
P P 0.1023 0.0942 'International Tables Vol C Tables 4.2.6.8 and 6.1.1.4'
S S 0.1246 0.1234 'International Tables Vol C Tables 4.2.6.8 and 6.1.1.4'
Pd Pd -0.9988 1.0072 'International Tables Vol C Tables 4.2.6.8 and 6.1.1.4'
Cl Cl 0.1484 0.1585 'International Tables Vol C Tables 4.2.6.8 and 6.1.1.4'

loop_
_geom_angle_atom_site_label_1
_geom_angle_atom_site_label_2
_geom_angle_atom_site_label_3
_geom_angle
_geom_angle_site_symmetry_1
_geom_angle_site_symmetry_3
_geom_angle_publ_flag
C2 Pd1 P1 83.3(2) . . ?
C2 Pd1 P3 83.3(2) . . ?
P1 Pd1 P3 166.47(7) . . ?
C2 Pd1 Cl1 174.8(2) . . ?
P1 Pd1 Cl1 94.71(7) . . ?
P3 Pd1 Cl1 98.81(7) . . ?
C2 Pd1 Pd2 95.5(2) . . ?
P1 Pd1 Pd2 92.07(5) . . ?
P3 Pd1 Pd2 90.86(5) . . ?
Cl1 Pd1 Pd2 79.67(6) . . ?
C14 P1 C8 100.6(3) . . ?
C14 P1 C7 106.5(4) . . ?
C8 P1 C7 103.7(3) . . ?
C14 P1 Pd1 119.9(3) . . ?
C8 P1 Pd1 114.1(2) . . ?
C7 P1 Pd1 110.4(2) . . ?
C1 S1 Pd2 117.5(3) . . ?
C2 C1 C6 120.4(7) . . ?
C2 C1 S1 125.2(6) . . ?
C6 C1 S1 114.4(6) . . ?
P4 Pd2 P2 171.33(8) . . ?
P4 Pd2 S1 85.63(8) . . ?
P2 Pd2 S1 85.88(8) . . ?
P4 Pd2 Cl2 91.94(7) . . ?
P2 Pd2 Cl2 94.70(7) . . ?
S1 Pd2 Cl2 151.95(8) . . ?
P4 Pd2 Pd1 91.01(5) . . ?
P2 Pd2 Pd1 89.30(5) . . ?
S1 Pd2 Pd1 80.03(5) . . ?
Cl2 Pd2 Pd1 127.99(6) . . ?
C26 P2 C20 104.6(3) . . ?
C26 P2 C7 104.5(4) . . ?
C20 P2 C7 105.5(3) . . ?
C26 P2 Pd2 122.1(3) . . ?
C20 P2 Pd2 106.5(3) . . ?
C7 P2 Pd2 112.3(2) . . ?
C1 C2 C3 117.2(7) . . ?
C1 C2 Pd1 121.6(5) . . ?
C3 C2 Pd1 121.2(6) . . ?
C45 P3 C51 100.4(3) . . ?
C45 P3 C32 102.6(4) . . ?
C51 P3 C32 106.3(4) . . ?
C45 P3 Pd1 114.0(2) . . ?
C51 P3 Pd1 121.6(3) . . ?
C32 P3 Pd1 109.9(2) . . ?
C4 C3 C2 123.1(8) . . ?
C39 P4 C32 105.9(4) . . ?
C39 P4 C33 104.5(4) . . ?
C32 P4 C33 102.6(3) . . ?
C39 P4 Pd2 110.4(3) . . ?
C32 P4 Pd2 111.8(2) . . ?
C33 P4 Pd2 120.5(3) . . ?
C3 C4 C5 118.8(8) . . ?
C4 C5 C6 119.7(8) . . ?
C5 C6 C1 120.9(8) . . ?
P2 C7 P1 113.2(3) . . ?
C9 C8 C13 117.8(7) . . ?
C9 C8 P1 124.9(6) . . ?
C13 C8 P1 117.2(6) . . ?
C8 C9 C10 121.2(8) . . ?
C11 C10 C9 119.9(8) . . ?
C12 C11 C10 120.2(8) . . ?
C11 C12 C13 119.8(8) . . ?
C12 C13 C8 120.9(7) . . ?
C15 C14 C19 117.1(8) . . ?
C15 C14 P1 123.2(7) . . ?
C19 C14 P1 119.6(7) . . ?
C14 C15 C16 123.1(10) . . ?
C17 C16 C15 118.3(11) . . ?
C16 C17 C18 122.5(12) . . ?
C17 C18 C19 118.4(11) . . ?
C18 C19 C14 120.6(9) . . ?
C25 C20 C21 117.2(7) . . ?
C25 C20 P2 125.6(6) . . ?
C21 C20 P2 117.1(6) . . ?
C22 C21 C20 121.6(8) . . ?
C23 C22 C21 120.1(8) . . ?
C24 C23 C22 120.6(8) . . ?
C23 C24 C25 119.6(8) . . ?
C20 C25 C24 120.9(8) . . ?
C31 C26 C27 118.6(8) . . ?
C31 C26 P2 120.9(6) . . ?
C27 C26 P2 120.4(6) . . ?
C28 C27 C26 121.2(8) . . ?
C29 C28 C27 119.3(9) . . ?
C28 C29 C30 120.0(10) . . ?
C31 C30 C29 120.4(9) . . ?
C30 C31 C26 120.5(8) . . ?
P4 C32 P3 114.1(4) . . ?
C38 C33 C34 120.8(8) . . ?
C38 C33 P4 120.6(8) . . ?
C34 C33 P4 118.4(7) . . ?
C35 C34 C33 119.6(10) . . ?
C36 C35 C34 119.3(12) . . ?
C37 C36 C35 121.4(12) . . ?
C36 C37 C38 120.2(13) . . ?
C37 C38 C33 118.7(11) . . ?
C44 C39 C40 118.3(10) . . ?
C44 C39 P4 125.9(7) . . ?
C40 C39 P4 115.6(8) . . ?
C39 C40 C41 118.3(11) . . ?
C42 C41 C40 123.2(12) . . ?
C43 C42 C41 116.1(12) . . ?
C42 C43 C44 121.3(11) . . ?
C39 C44 C43 122.8(9) . . ?
C50 C45 C46 118.5(7) . . ?
C50 C45 P3 122.6(6) . . ?
C46 C45 P3 118.7(7) . . ?
C45 C46 C47 120.6(8) . . ?
C48 C47 C46 120.3(9) . . ?
C47 C48 C49 119.4(9) . . ?
C50 C49 C48 120.0(9) . . ?
C45 C50 C49 121.0(8) . . ?
C56 C51 C52 119.9(8) . . ?
C56 C51 P3 120.5(7) . . ?
C52 C51 P3 119.6(7) . . ?
C51 C52 C53 118.1(9) . . ?
C54 C53 C52 120.5(10) . . ?
C55 C54 C53 121.8(9) . . ?
C54 C55 C56 118.6(10) . . ?
C51 C56 C55 121.0(9) . . ?

loop_
_geom_bond_atom_site_label_1
_geom_bond_atom_site_label_2
_geom_bond_distance
_geom_bond_site_symmetry_2
_geom_bond_publ_flag
Pd1 C2 2.003(7) . ?
Pd1 P1 2.346(2) . ?
Pd1 P3 2.351(2) . ?
Pd1 Cl1 2.389(2) . ?
Pd1 Pd2 3.0064(8) . ?
P1 C14 1.799(9) . ?
P1 C8 1.821(7) . ?
P1 C7 1.838(7) . ?
S1 C1 1.781(7) . ?
S1 Pd2 2.323(2) . ?
C1 C2 1.380(9) . ?
C1 C6 1.390(9) . ?
Pd2 P4 2.292(2) . ?
Pd2 P2 2.311(2) . ?
Pd2 Cl2 2.3645(18) . ?
P2 C26 1.812(8) . ?
P2 C20 1.814(7) . ?
P2 C7 1.837(6) . ?
C2 C3 1.392(9) . ?
P3 C45 1.826(7) . ?
P3 C51 1.842(7) . ?
P3 C32 1.845(7) . ?
C3 C4 1.374(10) . ?
P4 C39 1.808(9) . ?
P4 C32 1.828(6) . ?
P4 C33 1.838(8) . ?
C4 C5 1.374(11) . ?
C5 C6 1.379(10) . ?
C8 C9 1.372(10) . ?
C8 C13 1.389(10) . ?
C9 C10 1.377(10) . ?
C10 C11 1.370(10) . ?
C11 C12 1.357(10) . ?
C12 C13 1.383(9) . ?
C14 C15 1.366(10) . ?
C14 C19 1.413(11) . ?
C15 C16 1.374(13) . ?
C16 C17 1.359(14) . ?
C17 C18 1.366(13) . ?
C18 C19 1.396(12) . ?
C20 C25 1.368(9) . ?
C20 C21 1.379(10) . ?
C21 C22 1.364(11) . ?
C22 C23 1.346(10) . ?
C23 C24 1.346(11) . ?
C24 C25 1.392(10) . ?
C26 C31 1.377(10) . ?
C26 C27 1.386(10) . ?
C27 C28 1.386(11) . ?
C28 C29 1.369(12) . ?
C29 C30 1.382(11) . ?
C30 C31 1.376(12) . ?
C33 C38 1.379(11) . ?
C33 C34 1.379(12) . ?
C34 C35 1.368(11) . ?
C35 C36 1.366(15) . ?
C36 C37 1.360(16) . ?
C37 C38 1.372(13) . ?
C39 C44 1.324(11) . ?
C39 C40 1.368(11) . ?
C40 C41 1.396(15) . ?
C41 C42 1.354(15) . ?
C42 C43 1.353(13) . ?
C43 C44 1.369(13) . ?
C45 C50 1.374(10) . ?
C45 C46 1.384(10) . ?
C46 C47 1.388(10) . ?
C47 C48 1.366(12) . ?
C48 C49 1.384(12) . ?
C49 C50 1.383(10) . ?
C51 C56 1.355(11) . ?
C51 C52 1.395(11) . ?
C52 C53 1.403(12) . ?
C53 C54 1.351(13) . ?
C54 C55 1.349(12) . ?
C55 C56 1.402(10) . ?

loop_
_geom_torsion_atom_site_label_1
_geom_torsion_atom_site_label_2
_geom_torsion_atom_site_label_3
_geom_torsion_atom_site_label_4
_geom_torsion
_geom_torsion_site_symmetry_1
_geom_torsion_site_symmetry_2
_geom_torsion_site_symmetry_3
_geom_torsion_site_symmetry_4
_geom_torsion_publ_flag
C2 Pd1 P1 C14 -161.7(3) . . . . ?
P3 Pd1 P1 C14 -154.7(4) . . . . ?
Cl1 Pd1 P1 C14 23.1(3) . . . . ?
Pd2 Pd1 P1 C14 102.9(3) . . . . ?
C2 Pd1 P1 C8 -42.4(4) . . . . ?
P3 Pd1 P1 C8 -35.3(5) . . . . ?
Cl1 Pd1 P1 C8 142.5(3) . . . . ?
Pd2 Pd1 P1 C8 -137.7(3) . . . . ?
C2 Pd1 P1 C7 73.9(3) . . . . ?
P3 Pd1 P1 C7 81.0(4) . . . . ?
Cl1 Pd1 P1 C7 -101.2(3) . . . . ?
Pd2 Pd1 P1 C7 -21.4(3) . . . . ?
Pd2 S1 C1 C2 0.7(7) . . . . ?
Pd2 S1 C1 C6 179.5(5) . . . . ?
C1 S1 Pd2 P4 -90.9(3) . . . . ?
C1 S1 Pd2 P2 90.9(3) . . . . ?
C1 S1 Pd2 Cl2 -176.8(3) . . . . ?
C1 S1 Pd2 Pd1 0.9(3) . . . . ?
C2 Pd1 Pd2 P4 83.7(2) . . . . ?
P1 Pd1 Pd2 P4 167.21(7) . . . . ?
P3 Pd1 Pd2 P4 0.42(8) . . . . ?
Cl1 Pd1 Pd2 P4 -98.38(7) . . . . ?
C2 Pd1 Pd2 P2 -87.6(2) . . . . ?
P1 Pd1 Pd2 P2 -4.12(8) . . . . ?
P3 Pd1 Pd2 P2 -170.91(7) . . . . ?
Cl1 Pd1 Pd2 P2 90.29(8) . . . . ?
C2 Pd1 Pd2 S1 -1.7(2) . . . . ?
P1 Pd1 Pd2 S1 81.82(7) . . . . ?
P3 Pd1 Pd2 S1 -84.97(7) . . . . ?
Cl1 Pd1 Pd2 S1 176.23(8) . . . . ?
C2 Pd1 Pd2 Cl2 177.0(2) . . . . ?
P1 Pd1 Pd2 Cl2 -99.54(9) . . . . ?
P3 Pd1 Pd2 Cl2 93.67(8) . . . . ?
Cl1 Pd1 Pd2 Cl2 -5.13(8) . . . . ?
P4 Pd2 P2 C26 172.5(5) . . . . ?
S1 Pd2 P2 C26 -175.4(3) . . . . ?
Cl2 Pd2 P2 C26 32.7(3) . . . . ?
Pd1 Pd2 P2 C26 -95.4(3) . . . . ?
P4 Pd2 P2 C20 52.7(6) . . . . ?
S1 Pd2 P2 C20 64.8(3) . . . . ?
Cl2 Pd2 P2 C20 -87.1(3) . . . . ?
Pd1 Pd2 P2 C20 144.8(3) . . . . ?
P4 Pd2 P2 C7 -62.3(6) . . . . ?
S1 Pd2 P2 C7 -50.2(3) . . . . ?
Cl2 Pd2 P2 C7 157.9(3) . . . . ?
Pd1 Pd2 P2 C7 29.8(3) . . . . ?
C6 C1 C2 C3 0.3(11) . . . . ?
S1 C1 C2 C3 179.0(5) . . . . ?
C6 C1 C2 Pd1 178.5(5) . . . . ?
S1 C1 C2 Pd1 -2.8(9) . . . . ?
P1 Pd1 C2 C1 -88.6(6) . . . . ?
P3 Pd1 C2 C1 93.0(6) . . . . ?
Cl1 Pd1 C2 C1 -21(3) . . . . ?
Pd2 Pd1 C2 C1 2.8(6) . . . . ?
P1 Pd1 C2 C3 89.5(6) . . . . ?
P3 Pd1 C2 C3 -88.9(6) . . . . ?
Cl1 Pd1 C2 C3 157.6(19) . . . . ?
Pd2 Pd1 C2 C3 -179.1(5) . . . . ?
C2 Pd1 P3 C45 43.7(4) . . . . ?
P1 Pd1 P3 C45 36.6(5) . . . . ?
Cl1 Pd1 P3 C45 -141.2(3) . . . . ?
Pd2 Pd1 P3 C45 139.1(3) . . . . ?
C2 Pd1 P3 C51 164.1(4) . . . . ?
P1 Pd1 P3 C51 157.1(4) . . . . ?
Cl1 Pd1 P3 C51 -20.7(3) . . . . ?
Pd2 Pd1 P3 C51 -100.4(3) . . . . ?
C2 Pd1 P3 C32 -70.9(3) . . . . ?
P1 Pd1 P3 C32 -78.0(4) . . . . ?
Cl1 Pd1 P3 C32 104.3(2) . . . . ?
Pd2 Pd1 P3 C32 24.6(2) . . . . ?
C1 C2 C3 C4 -0.2(11) . . . . ?
Pd1 C2 C3 C4 -178.4(6) . . . . ?
P2 Pd2 P4 C39 -51.6(6) . . . . ?
S1 Pd2 P4 C39 -63.6(3) . . . . ?
Cl2 Pd2 P4 C39 88.4(3) . . . . ?
Pd1 Pd2 P4 C39 -143.6(3) . . . . ?
P2 Pd2 P4 C32 66.0(6) . . . . ?
S1 Pd2 P4 C32 53.9(3) . . . . ?
Cl2 Pd2 P4 C32 -154.0(3) . . . . ?
Pd1 Pd2 P4 C32 -26.0(3) . . . . ?
P2 Pd2 P4 C33 -173.5(5) . . . . ?
S1 Pd2 P4 C33 174.4(3) . . . . ?
Cl2 Pd2 P4 C33 -33.6(3) . . . . ?
Pd1 Pd2 P4 C33 94.5(3) . . . . ?
C2 C3 C4 C5 0.2(12) . . . . ?
C3 C4 C5 C6 -0.2(13) . . . . ?
C4 C5 C6 C1 0.2(13) . . . . ?
C2 C1 C6 C5 -0.3(12) . . . . ?
S1 C1 C6 C5 -179.1(6) . . . . ?
C26 P2 C7 P1 79.8(5) . . . . ?
C20 P2 C7 P1 -170.2(4) . . . . ?
Pd2 P2 C7 P1 -54.6(5) . . . . ?
C14 P1 C7 P2 -82.9(5) . . . . ?
C8 P1 C7 P2 171.5(4) . . . . ?
Pd1 P1 C7 P2 48.8(5) . . . . ?
C14 P1 C8 C9 -120.1(7) . . . . ?
C7 P1 C8 C9 -10.0(8) . . . . ?
Pd1 P1 C8 C9 110.1(7) . . . . ?
C14 P1 C8 C13 62.4(7) . . . . ?
C7 P1 C8 C13 172.5(6) . . . . ?
Pd1 P1 C8 C13 -67.3(6) . . . . ?
C13 C8 C9 C10 2.4(13) . . . . ?
P1 C8 C9 C10 -175.1(7) . . . . ?
C8 C9 C10 C11 -0.7(14) . . . . ?
C9 C10 C11 C12 -0.3(14) . . . . ?
C10 C11 C12 C13 -0.5(14) . . . . ?
C11 C12 C13 C8 2.2(13) . . . . ?
C9 C8 C13 C12 -3.1(12) . . . . ?
P1 C8 C13 C12 174.5(6) . . . . ?
C8 P1 C14 C15 79.8(7) . . . . ?
C7 P1 C14 C15 -28.1(8) . . . . ?
Pd1 P1 C14 C15 -154.2(6) . . . . ?
C8 P1 C14 C19 -96.7(6) . . . . ?
C7 P1 C14 C19 155.4(6) . . . . ?
Pd1 P1 C14 C19 29.2(7) . . . . ?
C19 C14 C15 C16 -1.4(13) . . . . ?
P1 C14 C15 C16 -178.0(8) . . . . ?
C14 C15 C16 C17 0.8(16) . . . . ?
C15 C16 C17 C18 1.2(18) . . . . ?
C16 C17 C18 C19 -2.5(17) . . . . ?
C17 C18 C19 C14 1.9(14) . . . . ?
C15 C14 C19 C18 0.0(12) . . . . ?
P1 C14 C19 C18 176.7(7) . . . . ?
C26 P2 C20 C25 86.5(8) . . . . ?
C7 P2 C20 C25 -23.4(8) . . . . ?
Pd2 P2 C20 C25 -142.9(7) . . . . ?
C26 P2 C20 C21 -94.2(7) . . . . ?
C7 P2 C20 C21 155.9(7) . . . . ?
Pd2 P2 C20 C21 36.4(7) . . . . ?
C25 C20 C21 C22 -0.1(13) . . . . ?
P2 C20 C21 C22 -179.5(7) . . . . ?
C20 C21 C22 C23 1.0(15) . . . . ?
C21 C22 C23 C24 -2.4(15) . . . . ?
C22 C23 C24 C25 2.9(15) . . . . ?
C21 C20 C25 C24 0.7(13) . . . . ?
P2 C20 C25 C24 -180.0(7) . . . . ?
C23 C24 C25 C20 -2.1(15) . . . . ?
C20 P2 C26 C31 142.7(7) . . . . ?
C7 P2 C26 C31 -106.6(7) . . . . ?
Pd2 P2 C26 C31 22.0(8) . . . . ?
C20 P2 C26 C27 -41.0(7) . . . . ?
C7 P2 C26 C27 69.7(7) . . . . ?
Pd2 P2 C26 C27 -161.7(5) . . . . ?
C31 C26 C27 C28 -1.1(12) . . . . ?
P2 C26 C27 C28 -177.5(7) . . . . ?
C26 C27 C28 C29 0.1(14) . . . . ?
C27 C28 C29 C30 1.4(15) . . . . ?
C28 C29 C30 C31 -1.9(16) . . . . ?
C29 C30 C31 C26 0.9(15) . . . . ?
C27 C26 C31 C30 0.6(13) . . . . ?
P2 C26 C31 C30 177.0(7) . . . . ?
C39 P4 C32 P3 172.7(4) . . . . ?
C33 P4 C32 P3 -78.1(5) . . . . ?
Pd2 P4 C32 P3 52.4(4) . . . . ?
C45 P3 C32 P4 -172.6(4) . . . . ?
C51 P3 C32 P4 82.4(4) . . . . ?
Pd1 P3 C32 P4 -51.0(4) . . . . ?
C39 P4 C33 C38 32.8(8) . . . . ?
C32 P4 C33 C38 -77.5(7) . . . . ?
Pd2 P4 C33 C38 157.5(6) . . . . ?
C39 P4 C33 C34 -152.9(7) . . . . ?
C32 P4 C33 C34 96.8(7) . . . . ?
Pd2 P4 C33 C34 -28.2(8) . . . . ?
C38 C33 C34 C35 1.3(13) . . . . ?
P4 C33 C34 C35 -173.0(6) . . . . ?
C33 C34 C35 C36 -1.9(13) . . . . ?
C34 C35 C36 C37 0.2(18) . . . . ?
C35 C36 C37 C38 2(2) . . . . ?
C36 C37 C38 C33 -2.7(17) . . . . ?
C34 C33 C38 C37 1.0(13) . . . . ?
P4 C33 C38 C37 175.2(8) . . . . ?
C32 P4 C39 C44 -6.4(9) . . . . ?
C33 P4 C39 C44 -114.3(9) . . . . ?
Pd2 P4 C39 C44 114.8(8) . . . . ?
C32 P4 C39 C40 177.9(8) . . . . ?
C33 P4 C39 C40 70.0(9) . . . . ?
Pd2 P4 C39 C40 -60.9(9) . . . . ?
C44 C39 C40 C41 0.5(19) . . . . ?
P4 C39 C40 C41 176.6(11) . . . . ?
C39 C40 C41 C42 1(2) . . . . ?
C40 C41 C42 C43 -2(2) . . . . ?
C41 C42 C43 C44 1(2) . . . . ?
C40 C39 C44 C43 -1.5(17) . . . . ?
P4 C39 C44 C43 -177.1(9) . . . . ?
C42 C43 C44 C39 1(2) . . . . ?
C51 P3 C45 C50 127.9(7) . . . . ?
C32 P3 C45 C50 18.4(7) . . . . ?
Pd1 P3 C45 C50 -100.4(6) . . . . ?
C51 P3 C45 C46 -57.5(7) . . . . ?
C32 P3 C45 C46 -167.0(6) . . . . ?
Pd1 P3 C45 C46 74.2(6) . . . . ?
C50 C45 C46 C47 2.0(11) . . . . ?
P3 C45 C46 C47 -172.8(6) . . . . ?
C45 C46 C47 C48 -3.8(13) . . . . ?
C46 C47 C48 C49 2.8(15) . . . . ?
C47 C48 C49 C50 -0.1(15) . . . . ?
C46 C45 C50 C49 0.8(12) . . . . ?
P3 C45 C50 C49 175.3(6) . . . . ?
C48 C49 C50 C45 -1.7(14) . . . . ?
C45 P3 C51 C56 114.8(7) . . . . ?
C32 P3 C51 C56 -138.6(6) . . . . ?
Pd1 P3 C51 C56 -12.0(8) . . . . ?
C45 P3 C51 C52 -66.8(7) . . . . ?
C32 P3 C51 C52 39.8(7) . . . . ?
Pd1 P3 C51 C52 166.4(5) . . . . ?
C56 C51 C52 C53 -0.8(12) . . . . ?
P3 C51 C52 C53 -179.1(7) . . . . ?
C51 C52 C53 C54 -0.8(15) . . . . ?
C52 C53 C54 C55 1.9(16) . . . . ?
C53 C54 C55 C56 -1.4(15) . . . . ?
C52 C51 C56 C55 1.2(12) . . . . ?
P3 C51 C56 C55 179.6(6) . . . . ?
C54 C55 C56 C51 -0.1(13) . . . . ?
